data_1511654
loop_
_publ_author_name
'Taylor, N.J.'
'Rowsell, J.L.C.'
'Nazar, L.F.'

_publ_section_title
;
 Crystallographic investigation of the Co - B - O system
;
_journal_name_full 'Journal of Solid State Chemistry'
_journal_page_first 189
_journal_page_last 197
_journal_paper_doi 10.1016/S0022-4596(03)00217-2
_journal_volume 174
_journal_year 2003
_chemical_formula_sum 'B4 Co O7'
_chemical_name_systematic 'Co (B4 O7)'
_space_group_IT_number 61
_symmetry_space_group_name_Hall '-P 2ac 2ab'
_symmetry_space_group_name_H-M 'P b c a'
_cell_angle_alpha 90
_cell_angle_beta 90
_cell_angle_gamma 90
_cell_formula_units_Z 8
_cell_length_a 8.1189
_cell_length_b 8.621
_cell_length_c 13.737
_cell_volume 961.494
_citation_journal_id_ASTM JSSCBI
_cod_data_source_file boron4-x_31.cif
_cod_data_source_block B4Co1O7
_cod_original_cell_volume 961.4944
_cod_original_formula_sum 'B4 Co1 O7'
_cod_database_code 1511654

loop_
_symmetry_equiv_pos_as_xyz
x,y,z
-x+1/2,-y,z+1/2
x+1/2,-y+1/2,-z
-x,y+1/2,-z+1/2
-x,-y,-z
x-1/2,y,-z-1/2
-x-1/2,y-1/2,z
x,-y-1/2,z-1/2

loop_
_atom_site_label
_atom_site_type_symbol
_atom_site_fract_x
_atom_site_fract_y
_atom_site_fract_z
_atom_site_occupancy
_atom_site_U_iso_or_equiv
O5 O-2 0.5209 0.1885 0.2507 1 0.0
B4 B+3 0.6701 0.1367 0.0377 1 0.0
B3 B+3 0.4721 0.0783 0.1664 1 0.0
B2 B+3 0.5315 0.3456 0.2312 1 0.0
B1 B+3 0.4218 0.2979 0.0631 1 0.0
O6 O-2 0.5694 0.2561 0.0042 1 0.0
O3 O-2 0.3193 0.3919 0.0035 1 0.0
Co1 Co+2 0.1108 0.1189 0.118 1 0.0
O7 O-2 0.6227 0.0486 0.1134 1 0.0
O1 O-2 0.0988 0.4379 0.2007 1 0.0
O4 O-2 0.4768 0.4035 0.1439 1 0.0
O2 O-2 0.351 0.1611 0.1068 1 0.0
